data_1515741
loop_
_publ_author_name
'Atkinson, Manza B. J.'
'Sokolov, Anatoliy N.'
'Bu\<car, Dejan-Kre\<simir'
'Mariappan, S. V. Santhana'
'Mwangi, Martin T.'
'Tiedman, Michael C.'
'MacGillivray, Leonard R.'

_publ_section_title
;
 Applications of hydrogen-bond-acceptor templates to direct 'in-phase'
 reactivity of a diene diacid in the solid state.
;
_journal_issue 9
_journal_name_full
'Photochemical &amp; photobiological sciences : Official journal of the European Photochemistry Association and the European Society for Photobiology'
_journal_page_first 1384
_journal_page_last 1386
_journal_paper_doi 10.1039/c1pp05077j
_journal_volume 10
_journal_year 2011
_chemical_formula_moiety 'C20 H14 N2, C8 H10 O4'
_chemical_formula_sum 'C28 H24 N2 O4'
_chemical_formula_weight 452.49
_space_group_IT_number 14
_symmetry_cell_setting monoclinic
_symmetry_space_group_name_Hall '-P 2yn'
_symmetry_space_group_name_H-M 'P 1 21/n 1'
_atom_sites_solution_hydrogens geom
_atom_sites_solution_primary direct
_atom_sites_solution_secondary difmap
_audit_creation_date 2009-11-17T15:28:18-00:00
_audit_creation_method 'WinGX routine CIF_UPDATE'
_cell_angle_alpha 90
_cell_angle_beta 102.029(5)
_cell_angle_gamma 90
_cell_formula_units_Z 4
_cell_length_a 14.5252(16)
_cell_length_b 6.9630(8)
_cell_length_c 23.665(3)
_cell_measurement_reflns_used 9849
_cell_measurement_temperature 190(2)
_cell_measurement_theta_max 27.48
_cell_measurement_theta_min 1.00
_cell_volume 2340.9(5)
_computing_cell_refinement 'HKL Scalepack (Otwinowski & Minor, 1997)'
_computing_data_collection 'Collect (Nonius BV, 1997-2000)'
_computing_data_reduction 'HKL Denzo, Scalepack (Otwinowski & Minor, 1997)'
_computing_molecular_graphics 'SHELXTL v6.1 (Sheldrick, 1997)'
_computing_publication_material 'SHELXTL v6.1 (Sheldrick, 1997)'
_computing_structure_refinement 'SHELXTL v6.1 (Sheldrick, 1997)'
_computing_structure_solution 'SHELXTL v6.1 (Sheldrick, 1997)'
_diffrn_ambient_temperature 190(2)
_diffrn_detector_area_resol_mean 9
_diffrn_measured_fraction_theta_full 0.999
_diffrn_measured_fraction_theta_max 0.999
_diffrn_measurement_device_type KappaCCD
_diffrn_measurement_method 'CCD phi and omega scans'
_diffrn_radiation_monochromator graphite
_diffrn_radiation_type MoK\a
_diffrn_radiation_wavelength 0.71073
_diffrn_reflns_av_R_equivalents 0.0388
_diffrn_reflns_av_unetI/netI 0.0321
_diffrn_reflns_limit_h_max 17
_diffrn_reflns_limit_h_min -17
_diffrn_reflns_limit_k_max 8
_diffrn_reflns_limit_k_min -8
_diffrn_reflns_limit_l_max 28
_diffrn_reflns_limit_l_min -28
_diffrn_reflns_number 15098
_diffrn_reflns_theta_full 25
_diffrn_reflns_theta_max 25
_diffrn_reflns_theta_min 2.73
_exptl_absorpt_coefficient_mu 0.086
_exptl_absorpt_correction_T_max 0.992
_exptl_absorpt_correction_T_min 0.977
_exptl_absorpt_correction_type multi-scan
_exptl_absorpt_process_details 'HKL Scalepack (Otwinowski & Minor, 1997)'
_exptl_crystal_colour colorless
_exptl_crystal_density_diffrn 1.284
_exptl_crystal_density_method 'not measured'
_exptl_crystal_description plate
_exptl_crystal_F_000 952
_exptl_crystal_size_max 0.4
_exptl_crystal_size_mid 0.23
_exptl_crystal_size_min 0.09
_refine_diff_density_max 0.179
_refine_diff_density_min -0.211
_refine_diff_density_rms 0.048
_refine_ls_extinction_method none
_refine_ls_goodness_of_fit_ref 1.046
_refine_ls_hydrogen_treatment constr
_refine_ls_matrix_type full
_refine_ls_number_parameters 311
_refine_ls_number_reflns 4117
_refine_ls_number_restraints 0
_refine_ls_restrained_S_all 1.046
_refine_ls_R_factor_all 0.0597
_refine_ls_R_factor_gt 0.0394
_refine_ls_shift/su_max 0
_refine_ls_shift/su_mean 0
_refine_ls_structure_factor_coef Fsqd
_refine_ls_weighting_details 'calc w=1/[\s^2^(Fo^2^)+(0.0637P)^2^+0.1787P] where P=(Fo^2^+2Fc^2^)/3'
_refine_ls_weighting_scheme calc
_refine_ls_wR_factor_gt 0.0994
_refine_ls_wR_factor_ref 0.1078
_reflns_number_gt 3126
_reflns_number_total 4117
_reflns_threshold_expression >2\s(I)
_cod_data_source_file c1pp05077j.txt
_cod_data_source_block 2
_cod_original_sg_symbol_H-M 'P 21/n'
_cod_database_code 1515741

loop_
_symmetry_equiv_pos_as_xyz
'x, y, z'
'-x+1/2, y+1/2, -z+1/2'
'-x, -y, -z'
'x-1/2, -y-1/2, z-1/2'

loop_
_atom_site_label
_atom_site_type_symbol
_atom_site_fract_x
_atom_site_fract_y
_atom_site_fract_z
_atom_site_U_iso_or_equiv
_atom_site_adp_type
_atom_site_occupancy
_atom_site_symmetry_multiplicity
_atom_site_calc_flag
_atom_site_refinement_flags
C1 C 0.67840(10) -0.1563(2) 0.29842(7) 0.0392(4) Uani 1 1 d .
C2 C 0.62103(10) 0.0026(2) 0.28585(7) 0.0360(4) Uani 1 1 d .
C3 C 0.52388(9) -0.0142(2) 0.28286(6) 0.0296(3) Uani 1 1 d .
C4 C 0.48977(10) -0.1971(2) 0.29065(6) 0.0330(4) Uani 1 1 d .
C5 C 0.55219(10) -0.3475(2) 0.30323(7) 0.0383(4) Uani 1 1 d .
C6 C 0.45955(9) 0.15421(19) 0.26819(6) 0.0286(3) Uani 1 1 d .
C7 C 0.45829(10) 0.2339(2) 0.21484(6) 0.0342(4) Uani 1 1 d .
C8 C 0.39490(10) 0.3819(2) 0.19203(7) 0.0368(4) Uani 1 1 d .
C9 C 0.33355(10) 0.4490(2) 0.22361(6) 0.0321(3) Uani 1 1 d .
C10 C 0.33301(9) 0.37603(18) 0.27921(6) 0.0277(3) Uani 1 1 d .
C11 C 0.26680(10) 0.4500(2) 0.30997(6) 0.0338(4) Uani 1 1 d .
C12 C 0.26167(11) 0.3810(2) 0.36266(7) 0.0392(4) Uani 1 1 d .
C13 C 0.32501(10) 0.2383(2) 0.38809(6) 0.0368(4) Uani 1 1 d .
C14 C 0.39321(10) 0.1633(2) 0.36119(6) 0.0297(3) Uani 1 1 d .
C15 C 0.39747(9) 0.22660(19) 0.30383(6) 0.0261(3) Uani 1 1 d .
C16 C 0.45799(10) 0.0187(2) 0.39503(6) 0.0324(3) Uani 1 1 d .
C17 C 0.42203(11) -0.1516(2) 0.41272(7) 0.0401(4) Uani 1 1 d .
C18 C 0.48309(11) -0.2874(2) 0.44211(7) 0.0452(4) Uani 1 1 d .
C19 C 0.61130(11) -0.0968(2) 0.44115(7) 0.0423(4) Uani 1 1 d .
C20 C 0.55524(10) 0.0473(2) 0.41170(6) 0.0374(4) Uani 1 1 d .
C21 C 0.64456(10) -0.0347(2) 0.13947(6) 0.0329(3) Uani 1 1 d .
C22 C 0.57049(10) -0.1812(2) 0.11659(7) 0.0343(4) Uani 1 1 d .
C23 C 0.48728(10) -0.1346(2) 0.08198(6) 0.0365(4) Uani 1 1 d .
C24 C 0.45483(10) 0.0544(2) 0.06094(6) 0.0355(4) Uani 1 1 d .
C25 C 0.37001(10) 0.1036(2) 0.02842(6) 0.0332(4) Uani 1 1 d .
C26 C 0.29409(10) -0.0404(2) 0.00685(6) 0.0351(4) Uani 1 1 d .
C27 C 0.59426(12) -0.3864(2) 0.13390(8) 0.0451(4) Uani 1 1 d .
C28 C 0.34622(12) 0.3095(2) 0.01320(8) 0.0465(4) Uani 1 1 d .
H1 H 0.7426 -0.1418 0.3004 0.047 Uiso 1 1 calc R
H1O H 0.7684 -0.0228 0.1646 0.073 Uiso 1 1 calc R
H2 H 0.6468 0.1208 0.2794 0.043 Uiso 1 1 calc R
H4 H 0.4256 -0.2174 0.2874 0.04 Uiso 1 1 calc R
H5 H 0.5283 -0.4683 0.3089 0.046 Uiso 1 1 calc R
H7 H 0.5004 0.189 0.1932 0.041 Uiso 1 1 calc R
H8 H 0.3951 0.433 0.1557 0.044 Uiso 1 1 calc R
H9 H 0.2911 0.5449 0.2083 0.039 Uiso 1 1 calc R
H11 H 0.2262 0.5477 0.2936 0.041 Uiso 1 1 calc R
H12 H 0.2166 0.4278 0.3818 0.047 Uiso 1 1 calc R
H13 H 0.3211 0.1921 0.4244 0.044 Uiso 1 1 calc R
H17 H 0.3575 -0.1735 0.4048 0.048 Uiso 1 1 calc R
H18 H 0.458 -0.4008 0.4531 0.054 Uiso 1 1 calc R
H19 H 0.6759 -0.0764 0.4514 0.051 Uiso 1 1 calc R
H20 H 0.582 0.1621 0.4031 0.045 Uiso 1 1 calc R
H23 H 0.4459 -0.2357 0.0702 0.044 Uiso 1 1 calc R
H24 H 0.4976 0.1542 0.071 0.043 Uiso 1 1 calc R
H27A H 0.5427 -0.4681 0.1169 0.068 Uiso 1 1 calc R
H27B H 0.6057 -0.3973 0.1752 0.068 Uiso 1 1 calc R
H27C H 0.6496 -0.4245 0.1206 0.068 Uiso 1 1 calc R
H28A H 0.2997 0.3533 0.0337 0.07 Uiso 1 1 calc R
H28B H 0.3218 0.3201 -0.0276 0.07 Uiso 1 1 calc R
H28C H 0.4019 0.3867 0.0238 0.07 Uiso 1 1 calc R
H3O H 0.1695 -0.0454 -0.0178 0.069 Uiso 1 1 calc R
N1 N 0.64562(9) -0.33006(18) 0.30782(6) 0.0390(3) Uani 1 1 d .
N2 N 0.57705(9) -0.26377(19) 0.45559(6) 0.0439(4) Uani 1 1 d .
O1 O 0.73027(7) -0.10865(15) 0.15340(6) 0.0489(3) Uani 1 1 d .
O2 O 0.62870(7) 0.13406(15) 0.14588(5) 0.0442(3) Uani 1 1 d .
O3 O 0.20891(7) 0.03878(15) -0.00747(5) 0.0462(3) Uani 1 1 d .
O4 O 0.30631(8) -0.21147(16) 0.00352(5) 0.0548(3) Uani 1 1 d .

loop_
_atom_site_aniso_label
_atom_site_aniso_U_11
_atom_site_aniso_U_22
_atom_site_aniso_U_33
_atom_site_aniso_U_23
_atom_site_aniso_U_13
_atom_site_aniso_U_12
C1 0.0217(8) 0.0387(9) 0.0557(10) -0.0007(7) 0.0047(7) 0.0013(7)
C2 0.0273(8) 0.0304(8) 0.0493(9) 0.0031(7) 0.0057(7) -0.0026(7)
C3 0.0250(8) 0.0285(8) 0.0332(8) -0.0048(6) 0.0016(6) 0.0017(6)
C4 0.0219(7) 0.0295(8) 0.0451(9) -0.0060(7) 0.0010(6) -0.0012(6)
C5 0.0300(9) 0.0255(8) 0.0564(10) -0.0056(7) 0.0020(7) -0.0014(7)
C6 0.0219(7) 0.0234(7) 0.0379(8) -0.0014(6) 0.0000(6) -0.0027(6)
C7 0.0286(8) 0.0343(8) 0.0406(9) 0.0000(7) 0.0096(7) 0.0000(7)
C8 0.0357(9) 0.0370(9) 0.0372(9) 0.0074(7) 0.0065(7) -0.0001(7)
C9 0.0277(8) 0.0254(8) 0.0401(8) 0.0037(6) -0.0004(6) 0.0013(6)
C10 0.0234(7) 0.0227(7) 0.0338(8) -0.0027(6) -0.0016(6) -0.0015(6)
C11 0.0293(8) 0.0288(8) 0.0394(9) -0.0038(7) -0.0015(6) 0.0065(6)
C12 0.0359(9) 0.0441(10) 0.0367(9) -0.0074(7) 0.0055(7) 0.0107(7)
C13 0.0365(9) 0.0437(9) 0.0286(8) -0.0010(7) 0.0029(7) 0.0061(7)
C14 0.0266(8) 0.0274(8) 0.0312(8) -0.0024(6) -0.0028(6) -0.0003(6)
C15 0.0207(7) 0.0213(7) 0.0339(8) -0.0033(6) 0.0003(6) -0.0030(6)
C16 0.0317(8) 0.0347(8) 0.0278(7) -0.0017(6) -0.0009(6) 0.0040(7)
C17 0.0306(9) 0.0460(10) 0.0424(9) 0.0096(7) 0.0043(7) 0.0023(7)
C18 0.0416(10) 0.0444(10) 0.0480(10) 0.0166(8) 0.0055(8) 0.0040(8)
C19 0.0314(9) 0.0457(10) 0.0426(9) -0.0003(8) -0.0086(7) 0.0021(7)
C20 0.0357(9) 0.0337(9) 0.0374(8) -0.0009(7) -0.0047(7) -0.0022(7)
C21 0.0269(8) 0.0334(9) 0.0390(8) 0.0017(7) 0.0078(6) -0.0013(7)
C22 0.0297(8) 0.0326(8) 0.0404(9) 0.0019(7) 0.0069(7) -0.0040(7)
C23 0.0334(9) 0.0307(8) 0.0445(9) -0.0011(7) 0.0063(7) -0.0095(7)
C24 0.0336(9) 0.0315(8) 0.0407(9) -0.0024(7) 0.0065(7) -0.0078(7)
C25 0.0325(8) 0.0329(9) 0.0345(8) -0.0015(6) 0.0076(7) -0.0033(7)
C26 0.0332(9) 0.0400(10) 0.0307(8) -0.0010(7) 0.0035(6) -0.0008(7)
C27 0.0425(10) 0.0342(9) 0.0554(11) 0.0058(8) 0.0027(8) -0.0083(7)
C28 0.0432(10) 0.0372(9) 0.0567(11) 0.0023(8) 0.0053(8) -0.0010(8)
N1 0.0275(7) 0.0319(7) 0.0546(9) -0.0044(6) 0.0017(6) 0.0024(6)
N2 0.0393(8) 0.0447(8) 0.0429(8) 0.0087(6) -0.0028(6) 0.0052(6)
O1 0.0261(6) 0.0335(6) 0.0833(9) -0.0032(6) 0.0025(6) -0.0028(5)
O2 0.0314(6) 0.0335(7) 0.0650(8) -0.0106(5) 0.0041(5) -0.0027(5)
O3 0.0337(6) 0.0418(7) 0.0574(7) -0.0057(6) -0.0039(5) -0.0017(5)
O4 0.0425(7) 0.0349(7) 0.0774(9) -0.0120(6) -0.0092(6) -0.0015(5)

loop_
_atom_type_symbol
_atom_type_description
_atom_type_scat_dispersion_real
_atom_type_scat_dispersion_imag
_atom_type_scat_source
C C 0.0033 0.0016 'International Tables Vol C Tables 4.2.6.8 and 6.1.1.4'
H H 0 0 'International Tables Vol C Tables 4.2.6.8 and 6.1.1.4'
N N 0.0061 0.0033 'International Tables Vol C Tables 4.2.6.8 and 6.1.1.4'
O O 0.0106 0.006 'International Tables Vol C Tables 4.2.6.8 and 6.1.1.4'

loop_
_geom_angle_atom_site_label_1
_geom_angle_atom_site_label_2
_geom_angle_atom_site_label_3
_geom_angle
C1 C2 C3 119.98(14)
C1 C2 H2 120
C1 N1 C5 117.22(12)
C2 C1 H1 118.6
C2 C3 C6 121.31(12)
C3 C2 H2 120
C3 C4 H4 120.4
C4 C3 C2 116.84(12)
C4 C3 C6 121.73(12)
C4 C5 H5 118.1
C5 C4 C3 119.20(13)
C5 C4 H4 120.4
C6 C7 C8 121.89(14)
C6 C7 H7 119.1
C7 C6 C15 120.22(13)
C7 C6 C3 114.70(12)
C7 C8 H8 120.3
C8 C7 H7 119.1
C8 C9 C10 121.35(14)
C8 C9 H9 119.3
C9 C10 C11 118.92(13)
C9 C10 C15 120.51(13)
C9 C8 C7 119.36(14)
C9 C8 H8 120.3
C10 C11 H11 119.4
C10 C15 C14 116.78(12)
C10 C15 C6 116.59(12)
C10 C9 H9 119.3
C11 C10 C15 120.56(13)
C11 C12 C13 119.36(14)
C11 C12 H12 120.3
C12 C11 C10 121.15(14)
C12 C11 H11 119.4
C12 C13 H13 118.7
C13 C12 H12 120.3
C13 C14 C15 119.49(13)
C13 C14 C16 116.02(13)
C14 C13 C12 122.53(14)
C14 C13 H13 118.7
C14 C15 C6 126.62(13)
C15 C14 C16 124.48(12)
C15 C6 C3 124.97(13)
C16 C17 H17 120.3
C16 C20 H20 120.3
C17 C16 C14 120.06(13)
C17 C16 C20 117.09(13)
C17 C18 H18 118.3
C18 C17 C16 119.46(14)
C18 C17 H17 120.3
C19 C20 C16 119.46(14)
C19 C20 H20 120.3
C19 N2 C18 117.31(14)
C20 C16 C14 122.82(13)
C20 C19 H19 118.4
C21 C22 C27 116.14(13)
C21 O1 H1O 109.5
C22 C23 C24 127.74(14)
C22 C23 H23 116.1
C22 C27 H27A 109.5
C22 C27 H27B 109.5
C22 C27 H27C 109.5
C23 C22 C21 122.62(13)
C23 C22 C27 121.24(14)
C23 C24 H24 116
C24 C23 H23 116.1
C24 C25 C26 122.85(14)
C24 C25 C28 120.98(14)
C25 C24 C23 128.07(14)
C25 C24 H24 116
C25 C28 H28A 109.5
C25 C28 H28B 109.5
C25 C28 H28C 109.5
C26 C25 C28 116.15(13)
C26 O3 H3O 109.5
H27A C27 H27B 109.5
H27A C27 H27C 109.5
H27B C27 H27C 109.5
H28A C28 H28B 109.5
H28A C28 H28C 109.5
H28B C28 H28C 109.5
N1 C1 C2 122.83(13)
N1 C1 H1 118.6
N1 C5 C4 123.86(14)
N1 C5 H5 118.1
N2 C18 C17 123.30(15)
N2 C18 H18 118.3
N2 C19 C20 123.20(14)
N2 C19 H19 118.4
O1 C21 C22 113.06(13)
O2 C21 C22 124.31(13)
O2 C21 O1 122.61(14)
O3 C26 C25 112.85(13)
O4 C26 C25 124.98(14)
O4 C26 O3 122.15(14)

loop_
_geom_bond_atom_site_label_1
_geom_bond_atom_site_label_2
_geom_bond_distance
C1 C2 1.380(2)
C1 H1 0.93
C2 H2 0.93
C3 C2 1.4031(19)
C3 C4 1.393(2)
C3 C6 1.4947(19)
C4 H4 0.93
C5 C4 1.376(2)
C5 H5 0.93
C6 C7 1.376(2)
C7 C8 1.412(2)
C7 H7 0.93
C8 H8 0.93
C9 C8 1.359(2)
C9 H9 0.93
C10 C11 1.418(2)
C10 C9 1.412(2)
C11 H11 0.93
C12 C11 1.353(2)
C12 C13 1.402(2)
C12 H12 0.93
C13 H13 0.93
C14 C13 1.386(2)
C15 C10 1.4392(19)
C15 C14 1.441(2)
C15 C6 1.4476(19)
C16 C14 1.4919(19)
C16 C17 1.395(2)
C16 C20 1.399(2)
C17 H17 0.93
C18 C17 1.381(2)
C18 H18 0.93
C18 N2 1.345(2)
C19 H19 0.93
C20 C19 1.385(2)
C20 H20 0.93
C21 C22 1.500(2)
C22 C23 1.351(2)
C22 C27 1.506(2)
C23 H23 0.93
C24 C23 1.451(2)
C24 H24 0.93
C25 C24 1.353(2)
C25 C26 1.499(2)
C25 C28 1.501(2)
C27 H27A 0.96
C27 H27B 0.96
C27 H27C 0.96
C28 H28A 0.96
C28 H28B 0.96
C28 H28C 0.96
N1 C1 1.3356(19)
N1 C5 1.3442(19)
N2 C19 1.337(2)
O1 C21 1.3240(17)
O1 H1O 0.82
O2 C21 1.2128(17)
O3 C26 1.3322(17)
O3 H3O 0.82
O4 C26 1.2094(18)
